data_7100547
_journal_name_full 'Chemical Communications'
_journal_paper_doi 10.1039/b510434c
_journal_year 2005
_chemical_formula_moiety '12(K+),(2(Co3+)8(H2O)(H12 Fe8 O120 P4 W28))6-,30(H2O)'
_chemical_formula_sum 'Co2 Fe8 H88 K12 O158 P4 W28'
_chemical_formula_weight 8922.12
_space_group_IT_number 14
_symmetry_cell_setting monoclinic
_symmetry_space_group_name_Hall '-P 2ybc'
_symmetry_space_group_name_H-M 'P 1 21/c 1'
_cell_angle_alpha 90
_cell_angle_beta 103.53(1)
_cell_angle_gamma 90
_cell_formula_units_Z 2
_cell_length_a 17.741(3)
_cell_length_b 18.021(3)
_cell_length_c 24.052(6)
_cell_measurement_temperature 298
_cell_volume 7476(3)
_diffrn_ambient_temperature 298
_exptl_crystal_density_diffrn 3.96
_cod_depositor_comments
;
The following automatic conversions were performed:
'_symmetry_cell_setting' value 'Monoclinic' changed to 'monoclinic'
according to '/home/saulius/struct/CIF-dictionaries/cif_core.dic'
dictionary named 'cif_core.dic' version 2.4.1 from 2010-06-29.

Automatic conversion script
Id: cif_fix_enum 1527 2010-12-29 10:47:43Z saulius 
;
_cod_original_sg_symbol_H-M 'P 21/c'
_cod_original_formula_sum 'H88 Co2 Fe8 K12 O158 P4 W28'
_cod_database_code 7100547

loop_
_symmetry_equiv_pos_as_xyz
x,y,z
-x,-y,-z
-x,y+1/2,-z+1/2
x,-y+1/2,z+1/2

loop_
_atom_site_label
_atom_site_type_symbol
_atom_site_fract_x
_atom_site_fract_y
_atom_site_fract_z
_atom_site_U_iso_or_equiv
_atom_site_occupancy
_atom_site_adp_type
_atom_site_refinement_flags_posn
_atom_site_refinement_flags_adp
_atom_site_refinement_flags_occupancy
_atom_site_disorder_assembly
_atom_site_disorder_group
_atom_site_attached_hydrogens
W1 W 0.76368(7) -0.36134(7) 0.44648(5) 0.0147 1.0000 Uani . . . . . .
W2 W 0.95106(7) -0.30097(7) 0.46654(5) 0.0130 1.0000 Uani . . . . . .
W3 W 0.84646(7) -0.35252(7) 0.33364(5) 0.0145 1.0000 Uani . . . . . .
W4 W 0.72005(7) -0.18692(7) 0.51544(5) 0.0128 1.0000 Uani . . . . . .
W5 W 0.60766(7) -0.23652(7) 0.37106(5) 0.0142 1.0000 Uani . . . . . .
W6 W 0.68995(7) -0.22856(7) 0.25889(5) 0.0140 1.0000 Uani . . . . . .
W7 W 0.89474(7) -0.16968(7) 0.27843(5) 0.0133 1.0000 Uani . . . . . .
W8 W 0.65670(7) 0.01256(7) 0.48961(5) 0.0147 1.0000 Uani . . . . . .
W9 W 0.54423(7) -0.03913(8) 0.34537(6) 0.0155 1.0000 Uani . . . . . .
W10 W 0.62679(7) -0.03101(8) 0.23271(5) 0.0151 1.0000 Uani . . . . . .
W11 W 0.83019(7) 0.02852(7) 0.25157(5) 0.0140 1.0000 Uani . . . . . .
W12 W 0.78494(7) 0.20921(7) 0.39849(6) 0.0140 1.0000 Uani . . . . . .
W13 W 0.59521(7) 0.15795(7) 0.37757(6) 0.0176 1.0000 Uani . . . . . .
W14 W 0.67820(8) 0.16579(7) 0.26458(6) 0.0177 1.0000 Uani . . . . . .
Fe1 Fe 0.8354(2) 0.0624(2) 0.50271(18) 0.0135 1.0000 Uani . . . . . .
Fe2 Fe 0.9220(2) 0.0698(2) 0.38046(18) 0.0139 1.0000 Uani . . . . . .
Fe3 Fe 0.8977(2) -0.1327(2) 0.52783(18) 0.0136 1.0000 Uani . . . . . .
Fe4 Fe 0.9868(3) -0.1252(2) 0.40694(19) 0.0146 1.0000 Uani . . . . . .
Co1 Co 0.8852(3) 0.3939(3) 0.4306(2) 0.0291 1.0000 Uani . . . . . .
P1 P 0.8037(5) -0.1851(4) 0.3948(4) 0.0135(18) 1.0000 Uiso . . . . . .
P2 P 0.7359(4) 0.0239(5) 0.3668(3) 0.0116(17) 1.0000 Uiso . . . . . .
O1 O 0.7987(19) 0.4453(18) 0.3706(14) 0.064(9) 1.0000 Uiso . . . . . .
O2 O 0.830(2) 0.426(2) 0.4925(15) 0.075(11) 1.0000 Uiso . . . . . .
O3 O 0.9567(16) 0.4937(16) 0.4411(12) 0.044(7) 1.0000 Uiso . . . . . .
O4 O 0.9448(18) 0.3609(18) 0.3707(13) 0.057(9) 1.0000 Uiso . . . . . .
O10 O 0.7243(14) -0.4359(13) 0.4743(10) 0.029(6) 1.0000 Uiso . . . . . .
O12 O 0.8677(11) -0.3698(11) 0.4807(8) 0.015(5) 1.0000 Uiso . . . . . .
O13 O 0.7855(11) -0.4065(11) 0.3791(8) 0.011(4) 1.0000 Uiso . . . . . .
O14 O 0.7516(12) -0.2851(12) 0.4968(9) 0.020(5) 1.0000 Uiso . . . . . .
O15 O 0.6736(13) -0.3192(13) 0.3959(10) 0.026(6) 1.0000 Uiso . . . . . .
O20 O 1.0311(13) -0.3474(13) 0.5069(10) 0.027(6) 1.0000 Uiso . . . . . .
O21 O 0.9106(11) 0.0488(11) 0.4556(8) 0.013(4) 1.0000 Uiso . . . . . .
O23 O 0.9335(10) -0.3655(10) 0.3955(8) 0.009(4) 1.0000 Uiso . . . . . .
O24 O 0.9911(10) -0.2320(10) 0.4279(8) 0.008(4) 1.0000 Uiso . . . . . .
O30 O 0.8596(12) -0.4243(11) 0.2907(9) 0.016(5) 1.0000 Uiso . . . . . .
O31 O 0.8656(11) -0.0325(12) 0.5398(9) 0.018(5) 1.0000 Uiso . . . . . .
O32 O 0.9260(11) -0.2373(11) 0.5180(8) 0.011(4) 1.0000 Uiso . . . . . .
O34 O 0.8123(11) -0.1724(12) 0.5636(8) 0.016(5) 1.0000 Uiso . . . . . .
O35 O 0.7503(11) -0.3131(11) 0.2925(8) 0.014(5) 1.0000 Uiso . . . . . .
O37 O 0.8945(11) -0.2701(11) 0.3065(8) 0.012(4) 1.0000 Uiso . . . . . .
O40 O 0.6695(11) -0.2125(11) 0.5617(8) 0.014(5) 1.0000 Uiso . . . . . .
O42 O 0.9842(13) -0.0208(13) 0.3819(9) 0.024(5) 1.0000 Uiso . . . . . .
O43 O 0.9556(11) -0.0974(11) 0.4754(8) 0.012(4) 1.0000 Uiso . . . . . .
O45 O 0.6450(11) -0.1949(11) 0.4448(8) 0.012(4) 1.0000 Uiso . . . . . .
O48 O 0.6939(11) -0.0860(11) 0.5130(8) 0.012(4) 1.0000 Uiso . . . . . .
O50 O 0.5228(12) -0.2784(12) 0.3729(9) 0.022(5) 1.0000 Uiso . . . . . .
O56 O 0.6113(12) -0.2593(12) 0.2944(9) 0.018(5) 1.0000 Uiso . . . . . .
O59 O 0.5683(11) -0.1410(11) 0.3448(8) 0.014(4) 1.0000 Uiso . . . . . .
O60 O 0.6572(13) -0.2670(13) 0.1919(9) 0.024(5) 1.0000 Uiso . . . . . .
O67 O 0.7827(12) -0.1856(12) 0.2530(9) 0.021(5) 1.0000 Uiso . . . . . .
O70 O 0.9219(12) -0.1904(12) 0.2179(9) 0.020(5) 1.0000 Uiso . . . . . .
O74 O 0.9867(12) -0.1564(12) 0.3273(9) 0.019(5) 1.0000 Uiso . . . . . .
O80 O 0.5970(12) 0.0184(12) 0.5311(9) 0.018(5) 1.0000 Uiso . . . . . .
O81 O 0.7397(13) 0.0575(12) 0.5321(9) 0.023(5) 1.0000 Uiso . . . . . .
O89 O 0.5905(11) -0.0363(11) 0.4216(8) 0.011(4) 1.0000 Uiso . . . . . .
O90 O 0.4479(13) -0.0457(12) 0.3451(9) 0.023(5) 1.0000 Uiso . . . . . .
O100 O 0.5827(12) -0.0365(12) 0.1613(9) 0.020(5) 1.0000 Uiso . . . . . .
O110 O 0.8472(12) 0.0418(12) 0.1860(9) 0.022(5) 1.0000 Uiso . . . . . .
O112 O 0.7663(12) 0.1146(12) 0.2532(9) 0.019(5) 1.0000 Uiso . . . . . .
O121 O 0.7979(12) 0.1569(11) 0.4662(9) 0.016(5) 1.0000 Uiso . . . . . .
O122 O 0.8607(13) 0.1650(13) 0.3748(9) 0.024(5) 1.0000 Uiso . . . . . .
O130 O 0.5163(12) 0.2065(12) 0.3866(9) 0.018(5) 1.0000 Uiso . . . . . .
O140 O 0.6522(13) 0.2192(13) 0.2028(10) 0.029(6) 1.0000 Uiso . . . . . .
O211 O 0.9117(12) 0.0734(11) 0.2954(9) 0.016(5) 1.0000 Uiso . . . . . .
O302 O 0.9852(12) -0.1311(12) 0.5958(9) 0.018(5) 1.0000 Uiso . . . . . .
O401 O 0.8996(11) 0.1203(11) 0.5640(9) 0.015(5) 1.0000 Uiso . . . . . .
O512 O 0.8217(14) 0.2966(14) 0.4208(10) 0.033(6) 1.0000 Uiso . . . . . .
O610 O 0.6390(12) -0.1362(12) 0.2472(9) 0.020(5) 1.0000 Uiso . . . . . .
O711 O 0.8758(12) -0.0667(12) 0.2649(9) 0.020(5) 1.0000 Uiso . . . . . .
O813 O 0.6256(12) 0.1037(12) 0.4458(9) 0.021(5) 1.0000 Uiso . . . . . .
O910 O 0.5375(11) -0.0370(11) 0.2646(8) 0.014(4) 1.0000 Uiso . . . . . .
O912 O 0.5463(11) 0.0665(11) 0.3433(8) 0.012(5) 1.0000 Uiso . . . . . .
O1001 O 0.7228(10) -0.1871(10) 0.3543(7) 0.003(4) 1.0000 Uiso . . . . . .
O1002 O 0.7995(11) -0.1521(11) 0.4527(8) 0.015(5) 1.0000 Uiso . . . . . .
O1003 O 0.8311(11) -0.2706(10) 0.4060(8) 0.009(4) 1.0000 Uiso . . . . . .
O1004 O 0.8633(11) -0.1459(11) 0.3678(8) 0.013(5) 1.0000 Uiso . . . . . .
O1011 O 0.7313(12) -0.0235(12) 0.2333(9) 0.019(5) 1.0000 Uiso . . . . . .
O1213 O 0.7413(13) 0.2328(12) 0.3144(9) 0.023(5) 1.0000 Uiso . . . . . .
O1214 O 0.6734(11) 0.2272(11) 0.4015(8) 0.012(4) 1.0000 Uiso . . . . . .
O1314 O 0.5942(13) 0.1865(13) 0.3001(9) 0.024(5) 1.0000 Uiso . . . . . .
O2001 O 0.7486(11) 0.0099(11) 0.4310(8) 0.010(4) 1.0000 Uiso . . . . . .
O2002 O 0.6704(11) -0.0253(11) 0.3326(8) 0.011(4) 1.0000 Uiso . . . . . .
O2003 O 0.7111(11) 0.1078(11) 0.3571(9) 0.014(5) 1.0000 Uiso . . . . . .
O2004 O 0.8110(11) 0.0150(11) 0.3485(8) 0.012(4) 1.0000 Uiso . . . . . .
O2200 O 0.6246(11) 0.0723(11) 0.2401(8) 0.013(5) 1.0000 Uiso . . . . . .
K1 K 0.6038(6) 0.5963(6) 0.1156(5) 0.056(3) 1.0000 Uiso . . . . . .
K2 K 0.5778(6) 0.8259(6) 0.1041(5) 0.059(3) 1.0000 Uiso . . . . . .
K3 K 0.9640(7) 0.6515(7) 0.2213(5) 0.075(4) 1.0000 Uiso . . . . . .
K4 K 0.8720(11) 0.8285(12) 0.1006(8) 0.132(6) 1.0000 Uiso . . . . . .
K5 K 0.4648(8) 0.1042(8) 0.2248(6) 0.086(4) 1.0000 Uiso . . . . . .
K6 K 0.6134(16) 0.3227(16) 0.1237(11) 0.185(10) 1.0000 Uiso . . . . . .
O3000 O 0.896(2) 0.985(2) 0.0861(17) 0.089(12) 1.0000 Uiso . . . . . .
O3001 O 0.7292(19) 0.8808(19) 0.1276(14) 0.067(10) 1.0000 Uiso . . . . . .
O3002 O 0.092(2) 0.750(2) 0.2117(15) 0.071(10) 1.0000 Uiso . . . . . .
O3003 O 0.805(3) 0.666(3) 0.1727(19) 0.107(14) 1.0000 Uiso . . . . . .
O3004 O 0.4928(18) 0.3592(18) 0.0132(13) 0.057(8) 1.0000 Uiso . . . . . .
O3005 O 0.8453(19) 0.2250(19) 0.0557(14) 0.064(9) 1.0000 Uiso . . . . . .
O3006 O 0.941(3) 0.171(3) 0.160(2) 0.137(19) 1.0000 Uiso . . . . . .
O3007 O 0.336(3) 0.055(3) 0.263(2) 0.129(18) 1.0000 Uiso . . . . . .
O3008 O 0.429(3) 0.041(3) 0.120(2) 0.139(19) 1.0000 Uiso . . . . . .
O3009 O 0.480(3) 0.788(3) -0.005(2) 0.136(19) 1.0000 Uiso . . . . . .
O3010 O 0.6932(18) 0.2797(18) 0.0336(14) 0.059(9) 1.0000 Uiso . . . . . .
O3011 O 0.561(3) 0.100(3) 0.092(2) 0.125(17) 1.0000 Uiso . . . . . .
O3012 O 0.291(4) 0.889(4) 0.224(3) 0.18(3) 1.0000 Uiso . . . . . .
O3013 O 0.448(3) 0.838(3) 0.215(2) 0.130(18) 1.0000 Uiso . . . . . .
O3014 O 0.910(4) 0.495(4) 0.182(3) 0.17(2) 1.0000 Uiso . . . . . .

loop_
_atom_site_aniso_label
_atom_site_aniso_U_11
_atom_site_aniso_U_22
_atom_site_aniso_U_33
_atom_site_aniso_U_23
_atom_site_aniso_U_13
_atom_site_aniso_U_12
W1 0.0147(2) 0.0147(2) 0.0147(2) 0.0004(2) 0.0037(2) 0.0004(2)
W2 0.0130(2) 0.0130(2) 0.0130(2) -0.0001(2) 0.0029(2) -0.0001(2)
W3 0.0146(2) 0.0146(2) 0.0146(2) 0.0003(2) 0.0037(2) 0.0003(2)
W4 0.0128(2) 0.0128(2) 0.0128(2) 0.0004(2) 0.0033(2) 0.0004(2)
W5 0.0101(6) 0.0161(7) 0.0165(7) -0.0014(6) 0.0032(5) -0.0012(5)
W6 0.0146(7) 0.0157(7) 0.0111(7) -0.0029(5) 0.0020(5) -0.0011(5)
W7 0.0132(6) 0.0172(7) 0.0109(6) -0.0028(5) 0.0060(5) 0.0018(5)
W8 0.0117(6) 0.0191(7) 0.0143(7) -0.0021(5) 0.0053(5) 0.0008(5)
W9 0.0104(6) 0.0166(7) 0.0191(7) -0.0026(6) 0.0029(5) 0.0014(5)
W10 0.0137(6) 0.0170(7) 0.0135(7) 0.0000(6) 0.0008(5) 0.0007(6)
W11 0.0154(6) 0.0181(7) 0.0092(6) 0.0022(5) 0.0043(5) -0.0007(5)
W12 0.0140(6) 0.0089(6) 0.0180(7) 0.0001(5) 0.0014(5) 0.0011(5)
W13 0.0133(7) 0.0161(7) 0.0229(7) -0.0018(6) 0.0034(5) 0.0056(5)
W14 0.0194(7) 0.0149(7) 0.0169(7) 0.0019(6) 0.0000(6) 0.0035(6)
Fe1 0.0135(2) 0.0135(2) 0.0135(2) 0.0004(2) 0.0034(2) 0.0004(2)
Fe2 0.0139(2) 0.0139(2) 0.0139(2) -0.0001(2) 0.0032(2) -0.0001(2)
Fe3 0.0136(2) 0.0136(2) 0.0136(2) 0.0003(2) 0.0034(2) 0.0003(2)
Fe4 0.0147(2) 0.0147(2) 0.0147(2) 0.0004(2) 0.0037(2) 0.0004(2)
Co1 0.031(3) 0.018(3) 0.031(3) 0.000(2) -0.006(2) 0.006(2)

loop_
_geom_bond_atom_site_label_1
_geom_bond_site_symmetry_1
_geom_bond_atom_site_label_2
_geom_bond_site_symmetry_2
_geom_bond_distance
_geom_bond_publ_flag
W1 . W3 . 3.378(2) yes
W1 . O10 . 1.72(2) yes
W1 . O12 . 1.842(19) yes
W1 . O13 . 1.931(19) yes
W1 . O14 . 1.88(2) yes
W1 . O15 . 1.92(2) yes
W1 . O1003 . 2.366(19) yes
W2 . O12 . 2.02(2) yes
W2 . O20 . 1.74(2) yes
W2 . O23 . 2.028(19) yes
W2 . O24 . 1.796(19) yes
W2 . O32 . 1.816(19) yes
W2 . O1003 . 2.345(18) yes
W3 . O13 . 1.967(19) yes
W3 . O23 . 1.892(18) yes
W3 . O30 . 1.70(2) yes
W3 . O35 . 1.898(19) yes
W3 . O37 . 1.90(2) yes
W3 . O1003 . 2.346(19) yes
W4 . O14 . 1.94(2) yes
W4 . O34 . 1.79(2) yes
W4 . O40 . 1.65(2) yes
W4 . O45 . 1.902(19) yes
W4 . O48 . 1.87(2) yes
W4 . O1002 . 2.38(2) yes
W5 . W6 . 3.358(2) yes
W5 . O15 . 1.90(2) yes
W5 . O45 . 1.897(19) yes
W5 . O50 . 1.69(2) yes
W5 . O56 . 1.90(2) yes
W5 . O59 . 1.91(2) yes
W5 . O1001 . 2.349(17) yes
W6 . O35 . 1.93(2) yes
W6 . O56 . 1.88(2) yes
W6 . O60 . 1.72(2) yes
W6 . O67 . 1.85(2) yes
W6 . O610 . 1.88(2) yes
W6 . O1001 . 2.353(17) yes
W7 . O37 . 1.93(2) yes
W7 . O67 . 1.96(2) yes
W7 . O70 . 1.68(2) yes
W7 . O74 . 1.79(2) yes
W7 . O711 . 1.90(2) yes
W7 . O1004 . 2.38(2) yes
W8 . O48 . 1.93(2) yes
W8 . O80 . 1.62(2) yes
W8 . O81 . 1.78(2) yes
W8 . O89 . 1.982(19) yes
W8 . O813 . 1.96(2) yes
W8 . O2001 . 2.392(19) yes
W9 . W10 . 3.371(2) yes
W9 . O59 . 1.88(2) yes
W9 . O89 . 1.826(18) yes
W9 . O90 . 1.71(2) yes
W9 . O910 . 1.92(2) yes
W9 . O912 . 1.90(2) yes
W9 . O2002 . 2.343(19) yes
W10 . O100 . 1.72(2) yes
W10 . O610 . 1.93(2) yes
W10 . O910 . 1.92(2) yes
W10 . O1011 . 1.86(2) yes
W10 . O2002 . 2.348(19) yes
W10 . O2200 . 1.87(2) yes
W11 . O110 . 1.69(2) yes
W11 . O112 . 1.93(2) yes
W11 . O211 . 1.77(2) yes
W11 . O711 . 1.89(2) yes
W11 . O1011 . 1.95(2) yes
W11 . O2004 . 2.445(19) yes
W12 . O121 . 1.85(2) yes
W12 . O122 . 1.77(2) yes
W12 . O512 . 1.74(3) yes
W12 . O1213 . 2.03(2) yes
W12 . O1214 . 2.022(19) yes
W12 . O2003 . 2.33(2) yes
W13 . W14 . 3.383(2) yes
W13 . O130 . 1.71(2) yes
W13 . O813 . 1.88(2) yes
W13 . O912 . 1.95(2) yes
W13 . O1214 . 1.855(19) yes
W13 . O1314 . 1.93(2) yes
W13 . O2003 . 2.40(2) yes
W14 . O112 . 1.89(2) yes
W14 . O140 . 1.74(2) yes
W14 . O1213 . 1.88(2) yes
W14 . O1314 . 1.92(2) yes
W14 . O2003 . 2.40(2) yes
W14 . O2200 . 1.96(2) yes
Fe1 . O21 . 1.96(2) yes
Fe1 . O31 . 1.95(2) yes
Fe1 . O81 . 1.99(2) yes
Fe1 . O121 . 1.96(2) yes
Fe1 . O401 . 1.94(2) yes
Fe1 . O2001 . 2.235(19) yes
Fe2 . O302 2_756 1.95(2) yes
Fe2 . O21 . 1.90(2) yes
Fe2 . O42 . 1.97(2) yes
Fe2 . O122 . 2.02(2) yes
Fe2 . O211 . 2.01(2) yes
Fe2 . O2004 . 2.177(19) yes
Fe3 . O31 . 1.93(2) yes
Fe3 . O32 . 1.98(2) yes
Fe3 . O34 . 2.04(2) yes
Fe3 . O43 . 1.91(2) yes
Fe3 . O302 . 1.97(2) yes
Fe3 . O1002 . 2.22(2) yes
Fe4 . O401 2_756 1.97(2) yes
Fe4 . O24 . 1.987(19) yes
Fe4 . O42 . 1.97(2) yes
Fe4 . O43 . 1.92(2) yes
Fe4 . O74 . 2.00(2) yes
Fe4 . O1004 . 2.20(2) yes
Co1 . O20 2_756 2.03(2) yes
Co1 . O1 . 2.06(3) yes
Co1 . O2 . 2.05(4) yes
Co1 . O3 . 2.18(3) yes
Co1 . O4 . 2.06(3) yes
Co1 . O512 . 2.07(3) yes
P1 . O1001 . 1.536(19) yes
P1 . O1002 . 1.53(2) yes
P1 . O1003 . 1.62(2) yes
P1 . O1004 . 1.54(2) yes
P2 . O2001 . 1.53(2) yes
P2 . O2002 . 1.54(2) yes
P2 . O2003 . 1.58(2) yes
P2 . O2004 . 1.51(2) yes
O140 . K6 . 2.64(4) yes
